data_4314654
loop_
_publ_author_name
'Ying Wang'
'Xi-Li Li'
'Tian-Wei Wang'
'You Song'
'Xiao-Zeng You'

_publ_section_title
;
 Slow Relaxation Processes and Single-Ion Magnetic Behaviors in
 Dysprosium-Containing Complexes
;
_journal_name_full 'Inorganic Chemistry'
_journal_page_first 969
_journal_page_last 976
_journal_paper_doi 10.1021/ic901720a
_journal_volume 49
_journal_year 2010
_chemical_formula_moiety 'C24 H14 Dy2 O13'
_chemical_formula_sum 'C24 H14 Dy2 O13'
_chemical_formula_weight 835.35
_chemical_name_systematic
; 
 ? 
;
_space_group_IT_number 14
_symmetry_cell_setting monoclinic
_symmetry_space_group_name_Hall '-P 2ybc'
_symmetry_space_group_name_H-M 'P 1 21/c 1'
_atom_sites_solution_hydrogens geom
_atom_sites_solution_primary direct
_atom_sites_solution_secondary difmap
_audit_creation_method SHELXL-97
_cell_angle_alpha 90.00
_cell_angle_beta 106.8510(10)
_cell_angle_gamma 90.00
_cell_formula_units_Z 4
_cell_length_a 7.9241(4)
_cell_length_b 26.3867(15)
_cell_length_c 11.5784(6)
_cell_measurement_temperature 293(2)
_cell_volume 2317.0(2)
_computing_cell_refinement SMART
_computing_data_collection 'SMART (Bruker, 2000)'
_computing_data_reduction 'SAINT (Bruker, 2000)'
_computing_molecular_graphics SHELXTL
_computing_publication_material SHELXTL
_computing_structure_refinement 'SHELXL-97 (Sheldrick, 1997)'
_computing_structure_solution 'SHELXS-97 (Sheldrick, 1990)'
_diffrn_ambient_temperature 293(2)
_diffrn_measured_fraction_theta_full 0.997
_diffrn_measured_fraction_theta_max 0.997
_diffrn_measurement_device_type 'Bruker Smart Aepex CCD'
_diffrn_measurement_method 'phi and omega scans'
_diffrn_radiation_monochromator graphite
_diffrn_radiation_source 'fine-focus sealed tube'
_diffrn_radiation_type MoK\a
_diffrn_radiation_wavelength 0.71073
_diffrn_reflns_av_R_equivalents 0.0852
_diffrn_reflns_av_sigmaI/netI 0.0605
_diffrn_reflns_limit_h_max 9
_diffrn_reflns_limit_h_min -8
_diffrn_reflns_limit_k_max 24
_diffrn_reflns_limit_k_min -31
_diffrn_reflns_limit_l_max 13
_diffrn_reflns_limit_l_min -13
_diffrn_reflns_number 11604
_diffrn_reflns_theta_full 25.00
_diffrn_reflns_theta_max 25.00
_diffrn_reflns_theta_min 1.99
_exptl_absorpt_coefficient_mu 6.475
_exptl_absorpt_correction_T_max 0.8295
_exptl_absorpt_correction_T_min 0.2838
_exptl_crystal_colour colorless
_exptl_crystal_density_diffrn 2.395
_exptl_crystal_density_method 'not measured'
_exptl_crystal_description block
_exptl_crystal_F_000 1576
_exptl_crystal_size_max 0.26
_exptl_crystal_size_mid 0.21
_exptl_crystal_size_min 0.03
_refine_diff_density_max 2.107
_refine_diff_density_min -2.729
_refine_diff_density_rms 0.319
_refine_ls_extinction_method none
_refine_ls_goodness_of_fit_ref 1.037
_refine_ls_hydrogen_treatment mixed
_refine_ls_matrix_type full
_refine_ls_number_parameters 352
_refine_ls_number_reflns 4076
_refine_ls_number_restraints 0
_refine_ls_restrained_S_all 1.037
_refine_ls_R_factor_all 0.0502
_refine_ls_R_factor_gt 0.0483
_refine_ls_shift/su_max 0.001
_refine_ls_shift/su_mean 0.000
_refine_ls_structure_factor_coef Fsqd
_refine_ls_weighting_details 'calc w=1/[\s^2^(Fo^2^)+(0.1024P)^2^+1.6822P] where P=(Fo^2^+2Fc^2^)/3'
_refine_ls_weighting_scheme calc
_refine_ls_wR_factor_gt 0.1342
_refine_ls_wR_factor_ref 0.1364
_reflns_number_gt 3820
_reflns_number_total 4076
_reflns_threshold_expression >2sigma(I)
_cod_data_source_file ic901720a_si_002_7.cif
_cod_data_source_block 2D
_cod_depositor_comments
;
The following automatic conversions were performed:

'_symmetry_cell_setting' value 'Monoclinic' changed to 'monoclinic'
according to the built-in table from CIF Core dictionary named
'cif_core.dic' version 2.4.1 from 2010-06-29.

Automatic conversion script
Id: cif_fix_values 1646 2011-03-28 12:23:43Z adriana 
;
_cod_database_code 4314654

loop_
_symmetry_equiv_pos_as_xyz
'x, y, z'
'-x, y+1/2, -z+1/2'
'-x, -y, -z'
'x, -y-1/2, z-1/2'

loop_
_atom_site_label
_atom_site_type_symbol
_atom_site_fract_x
_atom_site_fract_y
_atom_site_fract_z
_atom_site_U_iso_or_equiv
_atom_site_adp_type
_atom_site_occupancy
_atom_site_symmetry_multiplicity
_atom_site_calc_flag
_atom_site_refinement_flags
_atom_site_disorder_assembly
_atom_site_disorder_group
C1 C 0.7850(9) 0.3664(3) 0.5743(6) 0.0172(14) Uani 1 1 d . . .
C2 C 0.8139(9) 0.4065(3) 0.4916(6) 0.0173(14) Uani 1 1 d . . .
C3 C 0.6914(10) 0.4463(3) 0.4683(8) 0.0295(18) Uani 1 1 d . . .
H3 H 0.5967 0.4446 0.5004 0.035 Uiso 1 1 calc R . .
C4 C 0.7063(12) 0.4872(3) 0.4004(9) 0.040(2) Uani 1 1 d . . .
H4 H 0.6248 0.5135 0.3881 0.048 Uiso 1 1 calc R . .
C5 C 0.8477(12) 0.4892(3) 0.3486(8) 0.035(2) Uani 1 1 d . . .
H5 H 0.8598 0.5163 0.3003 0.042 Uiso 1 1 calc R . .
C6 C 0.9675(11) 0.4495(3) 0.3719(8) 0.0311(18) Uani 1 1 d . . .
H6 H 1.0601 0.4506 0.3377 0.037 Uiso 1 1 calc R . .
C7 C 0.9562(9) 0.4090(3) 0.4427(6) 0.0181(14) Uani 1 1 d . . .
C8 C 1.0944(8) 0.3687(3) 0.4559(6) 0.0162(14) Uani 1 1 d . . .
C9 C 1.2134(9) 0.1960(3) 0.4682(7) 0.0195(16) Uani 1 1 d . . .
C10 C 1.1986(10) 0.1448(3) 0.5162(6) 0.0186(15) Uani 1 1 d . . .
C11 C 1.1293(12) 0.1063(3) 0.4367(8) 0.0323(19) Uani 1 1 d . . .
H11 H 1.0827 0.1140 0.3553 0.039 Uiso 1 1 calc R . .
C12 C 1.1266(14) 0.0567(3) 0.4736(9) 0.041(2) Uani 1 1 d . . .
H12 H 1.0763 0.0315 0.4182 0.050 Uiso 1 1 calc R . .
C13 C 1.2002(13) 0.0449(3) 0.5950(9) 0.042(2) Uani 1 1 d . . .
H13 H 1.1988 0.0116 0.6207 0.050 Uiso 1 1 calc R . .
C14 C 1.2755(12) 0.0823(3) 0.6779(7) 0.0295(18) Uani 1 1 d . . .
H14 H 1.3297 0.0736 0.7580 0.035 Uiso 1 1 calc R . .
C15 C 1.2702(10) 0.1330(3) 0.6415(6) 0.0192(15) Uani 1 1 d . . .
C16 C 1.3383(9) 0.1689(3) 0.7418(6) 0.0195(15) Uani 1 1 d . . .
C17 C 0.7266(9) 0.2172(3) 0.4858(6) 0.0168(14) Uani 1 1 d . . .
C18 C 0.6743(9) 0.1637(3) 0.4603(6) 0.0180(15) Uani 1 1 d . . .
C19 C 0.7331(11) 0.1273(3) 0.5505(7) 0.0319(19) Uani 1 1 d . . .
H19 H 0.8148 0.1363 0.6230 0.038 Uiso 1 1 calc R . .
C20 C 0.6711(13) 0.0777(4) 0.5335(8) 0.045(2) Uani 1 1 d . . .
H20 H 0.7102 0.0539 0.5946 0.054 Uiso 1 1 calc R . .
C21 C 0.5514(12) 0.0639(3) 0.4256(9) 0.040(2) Uani 1 1 d . . .
H21 H 0.5096 0.0308 0.4143 0.048 Uiso 1 1 calc R . .
C22 C 0.4933(11) 0.0991(3) 0.3342(7) 0.0295(18) Uani 1 1 d . . .
H22 H 0.4147 0.0893 0.2612 0.035 Uiso 1 1 calc R . .
C23 C 0.5514(9) 0.1490(3) 0.3506(6) 0.0164(14) Uani 1 1 d . . .
C24 C 0.4910(9) 0.1862(3) 0.2489(6) 0.0149(14) Uani 1 1 d . . .
Dy1 Dy 1.08523(4) 0.273888(12) 0.65848(3) 0.01258(16) Uani 1 1 d . . .
Dy2 Dy 1.40209(4) 0.304837(11) 0.48580(3) 0.01399(16) Uani 1 1 d . . .
O1 O 0.6290(6) 0.35694(19) 0.5736(4) 0.0196(11) Uani 1 1 d . . .
O2 O 0.9159(7) 0.3438(2) 0.6464(5) 0.0232(11) Uani 1 1 d . . .
O3 O 1.0663(6) 0.32212(19) 0.4685(4) 0.0173(10) Uani 1 1 d . . .
O4 O 1.2435(7) 0.38347(19) 0.4486(5) 0.0247(12) Uani 1 1 d . . .
O5 O 1.1904(8) 0.2003(2) 0.3564(5) 0.0258(13) Uani 1 1 d . . .
O6 O 1.2589(6) 0.23343(18) 0.5405(5) 0.0174(11) Uani 1 1 d . . .
O7 O 1.2395(7) 0.20319(18) 0.7657(4) 0.0176(10) Uani 1 1 d . . .
O8 O 1.4857(7) 0.1601(2) 0.8170(5) 0.0257(12) Uani 1 1 d . . .
O9 O 0.8886(7) 0.22703(19) 0.5145(5) 0.0194(11) Uani 1 1 d . . .
O10 O 0.6098(7) 0.2483(2) 0.4838(5) 0.0264(12) Uani 1 1 d . . .
O11 O 0.5807(7) 0.2211(2) 0.2353(5) 0.0248(12) Uani 1 1 d . . .
O12 O 0.3377(6) 0.17626(19) 0.1707(4) 0.0164(10) Uani 1 1 d . . .
O13 O 0.8934(7) 0.2358(2) 0.7566(5) 0.0246(12) Uani 1 1 d . . .
H13B H 0.8097 0.2554 0.7594 0.030 Uiso 1 1 d R . .
H13A H 0.9480 0.2258 0.8274 0.030 Uiso 1 1 d R . .

loop_
_atom_site_aniso_label
_atom_site_aniso_U_11
_atom_site_aniso_U_22
_atom_site_aniso_U_33
_atom_site_aniso_U_23
_atom_site_aniso_U_13
_atom_site_aniso_U_12
C1 0.012(3) 0.015(3) 0.022(4) -0.005(3) 0.000(3) 0.004(3)
C2 0.013(3) 0.014(3) 0.021(3) 0.006(3) -0.001(3) 0.001(3)
C3 0.017(4) 0.033(4) 0.042(5) 0.009(4) 0.015(4) 0.011(3)
C4 0.040(5) 0.028(5) 0.053(6) 0.018(4) 0.016(5) 0.016(4)
C5 0.037(5) 0.021(4) 0.049(5) 0.020(4) 0.015(4) 0.014(4)
C6 0.026(4) 0.026(4) 0.044(5) 0.008(4) 0.015(4) 0.004(3)
C7 0.014(3) 0.018(4) 0.019(3) -0.005(3) 0.000(3) -0.001(3)
C8 0.006(3) 0.021(4) 0.019(3) 0.003(3) 0.000(3) -0.004(3)
C9 0.008(4) 0.030(4) 0.016(4) 0.003(3) -0.004(3) 0.002(3)
C10 0.021(4) 0.015(4) 0.019(3) -0.001(3) 0.005(3) -0.004(3)
C11 0.033(5) 0.027(4) 0.034(5) -0.008(4) 0.005(4) -0.005(4)
C12 0.056(6) 0.021(4) 0.047(6) -0.011(4) 0.016(5) -0.015(4)
C13 0.058(6) 0.018(4) 0.053(6) 0.009(4) 0.022(5) -0.005(4)
C14 0.042(5) 0.019(4) 0.028(4) 0.012(3) 0.012(4) 0.007(3)
C15 0.026(4) 0.014(3) 0.020(4) 0.002(3) 0.010(3) 0.002(3)
C16 0.015(4) 0.022(4) 0.022(4) 0.004(3) 0.006(3) -0.001(3)
C17 0.008(3) 0.022(4) 0.021(4) 0.004(3) 0.003(3) 0.000(3)
C18 0.008(3) 0.022(4) 0.019(3) 0.000(3) -0.004(3) 0.004(3)
C19 0.028(5) 0.031(4) 0.024(4) 0.001(3) -0.013(3) 0.000(4)
C20 0.047(6) 0.038(5) 0.038(5) 0.019(4) -0.006(4) 0.003(4)
C21 0.037(5) 0.013(4) 0.052(6) 0.008(4) -0.015(4) -0.006(3)
C22 0.023(4) 0.028(4) 0.030(4) 0.000(3) -0.004(3) -0.005(3)
C23 0.010(3) 0.020(4) 0.016(3) 0.001(3) 0.000(3) -0.002(3)
C24 0.006(3) 0.023(4) 0.014(3) -0.006(3) 0.001(3) 0.003(3)
Dy1 0.0065(2) 0.0158(2) 0.0131(2) 0.00022(11) -0.00084(16) 0.00060(10)
Dy2 0.0075(2) 0.0164(2) 0.0170(2) -0.00035(12) 0.00184(16) -0.00095(10)
O1 0.011(2) 0.023(3) 0.024(3) -0.001(2) 0.005(2) -0.001(2)
O2 0.015(3) 0.024(3) 0.026(3) 0.002(2) 0.000(2) 0.008(2)
O3 0.014(2) 0.017(3) 0.015(2) 0.002(2) -0.0040(19) 0.0012(19)
O4 0.011(3) 0.025(3) 0.038(3) 0.007(2) 0.007(2) 0.004(2)
O5 0.031(3) 0.031(3) 0.014(3) 0.005(2) 0.003(2) 0.000(2)
O6 0.012(3) 0.018(3) 0.021(3) -0.004(2) 0.003(2) -0.0017(19)
O7 0.019(3) 0.017(2) 0.017(2) 0.002(2) 0.006(2) 0.007(2)
O8 0.015(3) 0.035(3) 0.023(3) 0.001(2) 0.000(2) 0.007(2)
O9 0.008(3) 0.032(3) 0.013(2) -0.001(2) -0.004(2) -0.0059(19)
O10 0.024(3) 0.021(3) 0.036(3) -0.004(2) 0.012(3) 0.002(2)
O11 0.018(3) 0.024(3) 0.031(3) 0.011(2) 0.005(2) -0.002(2)
O12 0.004(2) 0.025(3) 0.016(2) 0.000(2) -0.0036(19) 0.0038(19)
O13 0.011(3) 0.037(3) 0.024(3) 0.006(2) 0.002(2) 0.006(2)

loop_
_atom_type_symbol
_atom_type_description
_atom_type_scat_dispersion_real
_atom_type_scat_dispersion_imag
_atom_type_scat_source
C C 0.0033 0.0016 'International Tables Vol C Tables 4.2.6.8 and 6.1.1.4'
H H 0.0000 0.0000 'International Tables Vol C Tables 4.2.6.8 and 6.1.1.4'
O O 0.0106 0.0060 'International Tables Vol C Tables 4.2.6.8 and 6.1.1.4'
Dy Dy -0.1892 4.4098 'International Tables Vol C Tables 4.2.6.8 and 6.1.1.4'

loop_
_geom_angle_atom_site_label_1
_geom_angle_atom_site_label_2
_geom_angle_atom_site_label_3
_geom_angle
_geom_angle_site_symmetry_1
_geom_angle_site_symmetry_3
_geom_angle_publ_flag
O1 C1 O2 121.5(7) . . ?
O1 C1 C2 118.1(6) . . ?
O2 C1 C2 120.4(6) . . ?
C3 C2 C7 118.7(6) . . ?
C3 C2 C1 115.4(6) . . ?
C7 C2 C1 125.8(6) . . ?
C4 C3 C2 122.3(7) . . ?
C4 C3 H3 118.9 . . ?
C2 C3 H3 118.9 . . ?
C3 C4 C5 119.0(7) . . ?
C3 C4 H4 120.5 . . ?
C5 C4 H4 120.5 . . ?
C6 C5 C4 118.1(7) . . ?
C6 C5 H5 120.9 . . ?
C4 C5 H5 120.9 . . ?
C7 C6 C5 123.2(8) . . ?
C7 C6 H6 118.4 . . ?
C5 C6 H6 118.4 . . ?
C6 C7 C2 118.6(7) . . ?
C6 C7 C8 116.3(6) . . ?
C2 C7 C8 125.0(6) . . ?
O3 C8 O4 120.3(6) . . ?
O3 C8 C7 123.5(6) . . ?
O4 C8 C7 116.2(6) . . ?
O5 C9 O6 122.3(7) . . ?
O5 C9 C10 117.7(6) . . ?
O6 C9 C10 119.9(6) . . ?
C11 C10 C15 118.9(7) . . ?
C11 C10 C9 118.9(7) . . ?
C15 C10 C9 121.9(6) . . ?
C10 C11 C12 122.2(8) . . ?
C10 C11 H11 118.9 . . ?
C12 C11 H11 118.9 . . ?
C11 C12 C13 119.0(8) . . ?
C11 C12 H12 120.5 . . ?
C13 C12 H12 120.5 . . ?
C14 C13 C12 120.8(8) . . ?
C14 C13 H13 119.6 . . ?
C12 C13 H13 119.6 . . ?
C13 C14 C15 120.2(8) . . ?
C13 C14 H14 119.9 . . ?
C15 C14 H14 119.9 . . ?
C14 C15 C10 118.8(7) . . ?
C14 C15 C16 113.9(6) . . ?
C10 C15 C16 127.3(6) . . ?
O8 C16 O7 119.0(7) . . ?
O8 C16 C15 118.7(7) . . ?
O7 C16 C15 121.2(7) . . ?
O8 C16 Dy2 59.3(4) . 4_566 ?
O7 C16 Dy2 63.3(4) . 4_566 ?
C15 C16 Dy2 150.3(5) . 4_566 ?
O10 C17 O9 124.9(7) . . ?
O10 C17 C18 117.8(6) . . ?
O9 C17 C18 117.2(6) . . ?
C19 C18 C23 118.4(7) . . ?
C19 C18 C17 119.7(6) . . ?
C23 C18 C17 121.6(6) . . ?
C20 C19 C18 120.9(7) . . ?
C20 C19 H19 119.5 . . ?
C18 C19 H19 119.5 . . ?
C21 C20 C19 119.8(8) . . ?
C21 C20 H20 120.1 . . ?
C19 C20 H20 120.1 . . ?
C20 C21 C22 120.4(8) . . ?
C20 C21 H21 119.8 . . ?
C22 C21 H21 119.8 . . ?
C21 C22 C23 120.5(7) . . ?
C21 C22 H22 119.7 . . ?
C23 C22 H22 119.7 . . ?
C22 C23 C18 119.9(7) . . ?
C22 C23 C24 119.7(6) . . ?
C18 C23 C24 120.3(6) . . ?
O11 C24 O12 121.8(7) . . ?
O11 C24 C23 122.6(6) . . ?
O12 C24 C23 115.5(6) . . ?
O11 C24 Dy2 77.0(4) . 4_465 ?
O12 C24 Dy2 53.5(3) . 4_465 ?
C23 C24 Dy2 142.5(5) . 4_465 ?
O2 Dy1 O9 97.44(19) . . ?
O2 Dy1 O5 81.77(19) . 4_566 ?
O9 Dy1 O5 149.2(2) . 4_566 ?
O2 Dy1 O12 91.51(18) . 4_666 ?
O9 Dy1 O12 136.93(18) . 4_666 ?
O5 Dy1 O12 73.71(19) 4_566 4_666 ?
O2 Dy1 O13 85.66(19) . . ?
O9 Dy1 O13 73.97(18) . . ?
O5 Dy1 O13 75.3(2) 4_566 . ?
O12 Dy1 O13 148.96(18) 4_666 . ?
O2 Dy1 O7 151.60(17) . . ?
O9 Dy1 O7 95.45(17) . . ?
O5 Dy1 O7 74.31(18) 4_566 . ?
O12 Dy1 O7 96.16(18) 4_666 . ?
O13 Dy1 O7 73.76(18) . . ?
O2 Dy1 O6 137.81(17) . . ?
O9 Dy1 O6 74.44(17) . . ?
O5 Dy1 O6 125.78(19) 4_566 . ?
O12 Dy1 O6 70.93(16) 4_666 . ?
O13 Dy1 O6 128.70(19) . . ?
O7 Dy1 O6 70.21(16) . . ?
O2 Dy1 O3 69.41(17) . . ?
O9 Dy1 O3 77.29(17) . . ?
O5 Dy1 O3 129.41(18) 4_566 . ?
O12 Dy1 O3 66.72(16) 4_666 . ?
O13 Dy1 O3 138.80(17) . . ?
O7 Dy1 O3 138.44(16) . . ?
O6 Dy1 O3 68.42(16) . . ?
O10 Dy2 O1 85.33(19) 1_655 1_655 ?
O10 Dy2 O6 83.28(18) 1_655 . ?
O1 Dy2 O6 137.89(18) 1_655 . ?
O10 Dy2 O12 119.94(19) 1_655 4_666 ?
O1 Dy2 O12 79.56(16) 1_655 4_666 ?
O6 Dy2 O12 71.63(17) . 4_666 ?
O10 Dy2 O4 158.12(19) 1_655 . ?
O1 Dy2 O4 82.04(18) 1_655 . ?
O6 Dy2 O4 117.87(17) . . ?
O12 Dy2 O4 75.17(18) 4_666 . ?
O10 Dy2 O8 82.6(2) 1_655 4_565 ?
O1 Dy2 O8 76.25(18) 1_655 4_565 ?
O6 Dy2 O8 141.33(17) . 4_565 ?
O12 Dy2 O8 145.25(18) 4_666 4_565 ?
O4 Dy2 O8 77.07(19) . 4_565 ?
O10 Dy2 O7 95.51(19) 1_655 4_565 ?
O1 Dy2 O7 128.03(17) 1_655 4_565 ?
O6 Dy2 O7 93.41(16) . 4_565 ?
O12 Dy2 O7 138.29(16) 4_666 4_565 ?
O4 Dy2 O7 78.61(18) . 4_565 ?
O8 Dy2 O7 52.59(16) 4_565 4_565 ?
O10 Dy2 O3 147.52(18) 1_655 . ?
O1 Dy2 O3 125.50(16) 1_655 . ?
O6 Dy2 O3 67.05(16) . . ?
O12 Dy2 O3 64.02(15) 4_666 . ?
O4 Dy2 O3 51.34(16) . . ?
O8 Dy2 O3 112.14(17) 4_565 . ?
O7 Dy2 O3 74.27(16) 4_565 . ?
O10 Dy2 C16 94.1(2) 1_655 4_565 ?
O1 Dy2 C16 101.0(2) 1_655 4_565 ?
O6 Dy2 C16 120.17(19) . 4_565 ?
O12 Dy2 C16 145.68(18) 4_666 4_565 ?
O4 Dy2 C16 70.98(19) . 4_565 ?
O8 Dy2 C16 26.57(19) 4_565 4_565 ?
O7 Dy2 C16 27.06(19) 4_565 4_565 ?
O3 Dy2 C16 89.86(18) . 4_565 ?
O10 Dy2 O11 72.79(18) 1_655 4_666 ?
O1 Dy2 O11 66.52(17) 1_655 4_666 ?
O6 Dy2 O11 71.38(16) . 4_666 ?
O12 Dy2 O11 47.82(15) 4_666 4_666 ?
O4 Dy2 O11 117.47(16) . 4_666 ?
O8 Dy2 O11 136.39(17) 4_565 4_666 ?
O7 Dy2 O11 161.49(15) 4_565 4_666 ?
O3 Dy2 O11 107.74(15) . 4_666 ?
C16 Dy2 O11 162.12(18) 4_565 4_666 ?
O10 Dy2 C24 96.3(2) 1_655 4_666 ?
O1 Dy2 C24 64.08(18) 1_655 4_666 ?
O6 Dy2 C24 77.08(18) . 4_666 ?
O12 Dy2 C24 26.17(18) 4_666 4_666 ?
O4 Dy2 C24 94.17(19) . 4_666 ?
O8 Dy2 C24 140.23(18) 4_565 4_666 ?
O7 Dy2 C24 163.85(17) 4_565 4_666 ?
O3 Dy2 C24 89.91(17) . 4_666 ?
C16 Dy2 C24 160.9(2) 4_565 4_666 ?
O11 Dy2 C24 23.76(17) 4_666 4_666 ?
C1 O1 Dy2 141.0(4) . 1_455 ?
C1 O2 Dy1 141.0(5) . . ?
C8 O3 Dy1 128.7(4) . . ?
C8 O3 Dy2 88.2(4) . . ?
Dy1 O3 Dy2 92.45(15) . . ?
C8 O4 Dy2 99.9(4) . . ?
C9 O5 Dy1 162.2(5) . 4_565 ?
C9 O6 Dy2 120.2(4) . . ?
C9 O6 Dy1 127.3(4) . . ?
Dy2 O6 Dy1 101.07(17) . . ?
C16 O7 Dy1 134.2(4) . . ?
C16 O7 Dy2 89.7(4) . 4_566 ?
Dy1 O7 Dy2 129.2(2) . 4_566 ?
C16 O8 Dy2 94.1(4) . 4_566 ?
C17 O9 Dy1 137.1(5) . . ?
C17 O10 Dy2 178.3(6) . 1_455 ?
C24 O11 Dy2 79.2(4) . 4_465 ?
C24 O12 Dy1 121.8(4) . 4_465 ?
C24 O12 Dy2 100.4(4) . 4_465 ?
Dy1 O12 Dy2 103.09(18) 4_465 4_465 ?
Dy1 O13 H13B 112.0 . . ?
Dy1 O13 H13A 112.1 . . ?
H13B O13 H13A 109.8 . . ?

loop_
_geom_bond_atom_site_label_1
_geom_bond_atom_site_label_2
_geom_bond_distance
_geom_bond_site_symmetry_2
_geom_bond_publ_flag
C1 O1 1.259(8) . ?
C1 O2 1.276(9) . ?
C1 C2 1.488(10) . ?
C2 C3 1.402(10) . ?
C2 C7 1.402(10) . ?
C3 C4 1.362(12) . ?
C3 H3 0.9300 . ?
C4 C5 1.417(12) . ?
C4 H4 0.9300 . ?
C5 C6 1.385(11) . ?
C5 H5 0.9300 . ?
C6 C7 1.366(11) . ?
C6 H6 0.9300 . ?
C7 C8 1.501(10) . ?
C8 O3 1.266(9) . ?
C8 O4 1.270(8) . ?
C9 O5 1.259(9) . ?
C9 O6 1.277(9) . ?
C9 C10 1.480(10) . ?
C10 C11 1.373(11) . ?
C10 C15 1.429(10) . ?
C11 C12 1.380(13) . ?
C11 H11 0.9300 . ?
C12 C13 1.392(14) . ?
C12 H12 0.9300 . ?
C13 C14 1.385(13) . ?
C13 H13 0.9300 . ?
C14 C15 1.401(11) . ?
C14 H14 0.9300 . ?
C15 C16 1.475(10) . ?
C16 O8 1.260(9) . ?
C16 O7 1.278(9) . ?
C16 Dy2 2.809(7) 4_566 ?
C17 O10 1.232(9) . ?
C17 O9 1.256(9) . ?
C17 C18 1.475(11) . ?
C18 C19 1.396(11) . ?
C18 C23 1.414(10) . ?
C19 C20 1.392(13) . ?
C19 H19 0.9300 . ?
C20 C21 1.380(13) . ?
C20 H20 0.9300 . ?
C21 C22 1.382(12) . ?
C21 H21 0.9300 . ?
C22 C23 1.388(11) . ?
C22 H22 0.9300 . ?
C23 C24 1.502(10) . ?
C24 O11 1.202(9) . ?
C24 O12 1.314(8) . ?
C24 Dy2 2.930(7) 4_465 ?
Dy1 O2 2.261(5) . ?
Dy1 O9 2.287(5) . ?
Dy1 O5 2.303(5) 4_566 ?
Dy1 O12 2.364(5) 4_666 ?
Dy1 O13 2.370(5) . ?
Dy1 O7 2.374(5) . ?
Dy1 O6 2.447(5) . ?
Dy1 O3 2.508(5) . ?
Dy2 O10 2.227(5) 1_655 ?
Dy2 O1 2.257(5) 1_655 ?
Dy2 O6 2.378(5) . ?
Dy2 O12 2.393(5) 4_666 ?
Dy2 O4 2.399(5) . ?
Dy2 O8 2.422(5) 4_565 ?
Dy2 O7 2.509(5) 4_565 ?
Dy2 O3 2.650(5) . ?
Dy2 C16 2.809(7) 4_565 ?
Dy2 O11 2.907(6) 4_666 ?
Dy2 C24 2.930(7) 4_666 ?
O1 Dy2 2.257(5) 1_455 ?
O5 Dy1 2.303(5) 4_565 ?
O7 Dy2 2.509(5) 4_566 ?
O8 Dy2 2.422(5) 4_566 ?
O10 Dy2 2.227(5) 1_455 ?
O11 Dy2 2.907(6) 4_465 ?
O12 Dy1 2.364(5) 4_465 ?
O12 Dy2 2.393(5) 4_465 ?
O13 H13B 0.8501 . ?
O13 H13A 0.8500 . ?
